data_2222148
loop_
_publ_author_name
'Hu, Tuoping'

_publ_section_title
;
 2,2',4,4',6,6'-Hexamethylbiphenyl-3,3',5,5'-tetrayltetramethylene
 tetraacetate
;
_journal_coeditor_code SU2107
_journal_issue 6
_journal_name_full 'Acta Crystallographica Section E'
_journal_page_first o1355
_journal_paper_doi 10.1107/S1600536809018261
_journal_volume 65
_journal_year 2009
_chemical_formula_iupac 'C30 H38 O8'
_chemical_formula_moiety 'C30 H38 O8'
_chemical_formula_sum 'C30 H38 O8'
_chemical_formula_weight 526.60
_chemical_name_systematic
;
2,2',4,4',6,6'-Hexamethylbiphenyl-3,3',5,5'-tetrayltetramethylene
tetraacetate
;
_space_group_IT_number 45
_symmetry_cell_setting orthorhombic
_symmetry_space_group_name_Hall 'I 2 -2c'
_symmetry_space_group_name_H-M 'I b a 2'
_atom_sites_solution_hydrogens geom
_atom_sites_solution_primary direct
_atom_sites_solution_secondary difmap
_cell_angle_alpha 90.00
_cell_angle_beta 90.00
_cell_angle_gamma 90.00
_cell_formula_units_Z 4
_cell_length_a 15.336(2)
_cell_length_b 12.6580(10)
_cell_length_c 14.755(2)
_cell_measurement_reflns_used 1604
_cell_measurement_temperature 293(2)
_cell_measurement_theta_max 22.7
_cell_measurement_theta_min 2.3
_cell_volume 2864.3(6)
_computing_cell_refinement 'SAINT-Plus (Bruker, 2007)'
_computing_data_collection 'SMART (Bruker, 2007)'
_computing_data_reduction 'SAINT-Plus (Bruker, 2007)'
_computing_molecular_graphics 'SHELXTL (Sheldrick, 2008)'
_computing_publication_material 'SHELXTL (Sheldrick, 2008)'
_computing_structure_refinement 'SHELXL97 (Sheldrick, 2008)'
_computing_structure_solution 'SHELXS97 (Sheldrick, 2008)'
_diffrn_ambient_temperature 293(2)
_diffrn_measured_fraction_theta_full 0.990
_diffrn_measured_fraction_theta_max 0.990
_diffrn_measurement_device_type 'Bruker SMART CCD area-detector'
_diffrn_measurement_method '\f and \w'
_diffrn_radiation_monochromator graphite
_diffrn_radiation_source 'fine-focus sealed tube'
_diffrn_radiation_type MoK\a
_diffrn_radiation_wavelength 0.71073
_diffrn_reflns_av_R_equivalents 0.046
_diffrn_reflns_av_sigmaI/netI 0.042
_diffrn_reflns_limit_h_max 17
_diffrn_reflns_limit_h_min -19
_diffrn_reflns_limit_k_max 12
_diffrn_reflns_limit_k_min -16
_diffrn_reflns_limit_l_max 18
_diffrn_reflns_limit_l_min -19
_diffrn_reflns_number 8052
_diffrn_reflns_theta_full 27.6
_diffrn_reflns_theta_max 27.57
_diffrn_reflns_theta_min 2.66
_diffrn_standards_decay_% 0
_diffrn_standards_number 0
_exptl_absorpt_coefficient_mu 0.088
_exptl_absorpt_correction_T_max 0.991
_exptl_absorpt_correction_T_min 0.983
_exptl_absorpt_correction_type multi-scan
_exptl_absorpt_process_details '(SADABS; Sheldrick, 1996)'
_exptl_crystal_colour colorless
_exptl_crystal_density_diffrn 1.221
_exptl_crystal_density_method 'not measured'
_exptl_crystal_description prism
_exptl_crystal_F_000 1128
_exptl_crystal_size_max 0.20
_exptl_crystal_size_mid 0.10
_exptl_crystal_size_min 0.10
_refine_diff_density_max 0.21
_refine_diff_density_min -0.14
_refine_ls_abs_structure_details 'none; 1464 friedel pairs merged'
_refine_ls_extinction_method none
_refine_ls_goodness_of_fit_ref 1.015
_refine_ls_hydrogen_treatment constr
_refine_ls_matrix_type full
_refine_ls_number_parameters 173
_refine_ls_number_reflns 1709
_refine_ls_number_restraints 2
_refine_ls_restrained_S_all 1.014
_refine_ls_R_factor_all 0.093
_refine_ls_R_factor_gt 0.057
_refine_ls_shift/su_max 0.000
_refine_ls_shift/su_mean 0.000
_refine_ls_structure_factor_coef Fsqd
_refine_ls_weighting_details 'calc w=1/[\s^2^(Fo^2^)+(0.1286P)^2^] where P=(Fo^2^+2Fc^2^)/3'
_refine_ls_weighting_scheme calc
_refine_ls_wR_factor_gt 0.167
_refine_ls_wR_factor_ref 0.199
_reflns_number_gt 1045
_reflns_number_total 1709
_reflns_threshold_expression I>2\s(I)
_cod_data_source_file su2107.cif
_cod_data_source_block I
_cod_original_sg_symbol_Hall 'I 2 -2 c'
_cod_database_code 2222148
_cod_database_fobs_code 2222148

loop_
_symmetry_equiv_pos_site_id
_symmetry_equiv_pos_as_xyz
1 x,y,z
2 -x,-y,z
3 -x,y,1/2+z
4 x,-y,1/2+z
5 1/2+x,1/2+y,1/2+z
6 1/2-x,1/2-y,1/2+z
7 1/2-x,1/2+y,z
8 1/2+x,1/2-y,z

loop_
_atom_site_aniso_label
_atom_site_aniso_U_11
_atom_site_aniso_U_22
_atom_site_aniso_U_33
_atom_site_aniso_U_12
_atom_site_aniso_U_13
_atom_site_aniso_U_23
O1 0.067(2) 0.109(2) 0.074(2) -0.0219(18) -0.0067(17) 0.0083(19)
O2 0.0487(14) 0.123(3) 0.0627(17) 0.0076(16) 0.0032(14) -0.0154(17)
O3 0.100(3) 0.149(4) 0.098(3) -0.014(3) -0.013(3) 0.043(3)
O4 0.098(3) 0.226(6) 0.096(3) -0.051(3) 0.036(3) -0.067(4)
C1 0.0368(18) 0.090(3) 0.063(2) 0.0000(19) -0.0031(17) -0.021(2)
C2 0.054(2) 0.069(3) 0.078(3) 0.007(2) -0.009(2) -0.010(2)
C3 0.052(2) 0.074(3) 0.062(2) -0.0011(19) -0.008(2) 0.002(2)
C4 0.0474(19) 0.079(2) 0.052(2) 0.0014(19) 0.0024(17) -0.0007(19)
C5 0.0443(19) 0.068(2) 0.0502(19) 0.0035(16) -0.0030(16) 0.0004(19)
C6 0.0395(17) 0.082(3) 0.048(2) -0.0061(18) 0.0007(15) -0.0087(19)
C7 0.057(2) 0.124(4) 0.079(3) 0.003(3) 0.001(2) -0.033(3)
C8 0.097(4) 0.085(4) 0.165(7) 0.033(3) -0.005(5) -0.007(4)
C9 0.066(2) 0.093(3) 0.091(3) -0.010(3) -0.015(2) 0.023(3)
C10 0.076(3) 0.092(3) 0.076(3) 0.006(2) 0.026(3) 0.007(3)
C11 0.063(2) 0.100(3) 0.069(3) -0.007(3) 0.015(2) 0.003(3)
C12 0.069(3) 0.091(3) 0.061(3) 0.002(2) 0.011(2) -0.007(2)
C13 0.076(3) 0.067(3) 0.063(3) 0.001(2) 0.000(2) 0.005(2)
C14 0.072(3) 0.102(4) 0.090(4) -0.017(3) -0.002(3) -0.003(3)
C15 0.060(3) 0.151(5) 0.076(3) -0.005(3) 0.007(2) 0.002(3)

loop_
_atom_site_type_symbol
_atom_site_label
_atom_site_fract_x
_atom_site_fract_y
_atom_site_fract_z
_atom_site_U_iso_or_equiv
_atom_site_thermal_displace_type
_atom_site_calc_flag
_atom_site_refinement_flags
_atom_site_occupancy
O O1 0.5866(2) 0.3433(3) -0.0969(2) 0.0833(12) Uani . . 1.000
O O2 0.22394(19) 0.1664(3) 0.1133(2) 0.0781(12) Uani . . 1.000
O O3 0.6098(3) 0.4057(4) -0.2354(3) 0.1157(19) Uani . . 1.000
O O4 0.1730(3) 0.2011(6) 0.2488(4) 0.140(2) Uani . . 1.000
C C1 0.3745(2) 0.1758(4) 0.0700(3) 0.0633(13) Uani . . 1.000
C C2 0.4014(3) 0.2522(4) 0.0068(4) 0.0670(16) Uani . . 1.000
C C3 0.4673(3) 0.2301(3) -0.0546(3) 0.0627(14) Uani . . 1.000
C C4 0.5069(3) 0.1309(3) -0.0540(3) 0.0595(11) Uani . . 1.000
C C5 0.4793(2) 0.0532(3) 0.0067(3) 0.0542(11) Uani . . 1.000
C C6 0.4117(2) 0.0748(4) 0.0680(2) 0.0565(13) Uani . . 1.000
C C7 0.3093(3) 0.2018(5) 0.1427(4) 0.0867(18) Uani . . 1.000
C C8 0.3548(5) 0.3593(5) 0.0064(7) 0.116(3) Uani . . 1.000
C C9 0.4985(4) 0.3108(4) -0.1239(4) 0.0833(16) Uani . . 1.000
C C10 0.5800(4) 0.1052(4) -0.1200(4) 0.0813(17) Uani . . 1.000
C C11 0.3798(3) -0.0116(5) 0.1307(3) 0.0773(16) Uani . . 1.000
C C12 0.1610(3) 0.1719(4) 0.1736(3) 0.0737(17) Uani . . 1.000
C C13 0.6365(3) 0.3889(4) -0.1602(4) 0.0687(17) Uani . . 1.000
C C14 0.7248(3) 0.4091(5) -0.1300(4) 0.088(2) Uani . . 1.000
C C15 0.0765(3) 0.1341(6) 0.1374(4) 0.096(2) Uani . . 1.000
H H7A 0.32520 0.16690 0.19880 0.1040 Uiso calc R 1.000
H H7B 0.30840 0.27740 0.15330 0.1040 Uiso calc R 1.000
H H8A 0.35990 0.39140 0.06510 0.1730 Uiso calc R 1.000
H H8B 0.29430 0.34920 -0.00790 0.1730 Uiso calc R 1.000
H H8C 0.38110 0.40440 -0.03820 0.1730 Uiso calc R 1.000
H H9A 0.49950 0.27960 -0.18400 0.1000 Uiso calc R 1.000
H H9B 0.45970 0.37130 -0.12480 0.1000 Uiso calc R 1.000
H H10A 0.59200 0.16590 -0.15690 0.1220 Uiso calc R 1.000
H H10B 0.56270 0.04730 -0.15800 0.1220 Uiso calc R 1.000
H H10C 0.63150 0.08610 -0.08670 0.1220 Uiso calc R 1.000
H H11A 0.41300 -0.07480 0.12030 0.1160 Uiso calc R 1.000
H H11B 0.31930 -0.02530 0.11910 0.1160 Uiso calc R 1.000
H H11C 0.38710 0.01040 0.19250 0.1160 Uiso calc R 1.000
H H14A 0.73100 0.38720 -0.06810 0.1320 Uiso calc R 1.000
H H14B 0.73710 0.48320 -0.13490 0.1320 Uiso calc R 1.000
H H14C 0.76490 0.37020 -0.16720 0.1320 Uiso calc R 1.000
H H15A 0.08300 0.11650 0.07440 0.1430 Uiso calc R 1.000
H H15B 0.03350 0.18860 0.14380 0.1430 Uiso calc R 1.000
H H15C 0.05830 0.07250 0.17040 0.1430 Uiso calc R 1.000

loop_
_atom_type_symbol
_atom_type_description
_atom_type_scat_dispersion_real
_atom_type_scat_dispersion_imag
_atom_type_scat_source
C C 0.0033 0.0000 'International Tables Vol C Tables 4.2.6.8 and 6.1.1.4'
H H 0.0000 0.0000 'International Tables Vol C Tables 4.2.6.8 and 6.1.1.4'
O O 0.0106 0.0000 'International Tables Vol C Tables 4.2.6.8 and 6.1.1.4'

loop_
_geom_angle_atom_site_label_1
_geom_angle_atom_site_label_2
_geom_angle_atom_site_label_3
_geom_angle_site_symmetry_1
_geom_angle_site_symmetry_2
_geom_angle_site_symmetry_3
_geom_angle
_geom_angle_publ_flag
C9 O1 C13 . . . 117.3(4) no
C7 O2 C12 . . . 116.4(4) no
C2 C1 C6 . . . 119.7(4) no
C2 C1 C7 . . . 121.2(5) no
C6 C1 C7 . . . 119.1(4) no
C1 C2 C3 . . . 120.6(4) no
C1 C2 C8 . . . 118.3(5) no
C3 C2 C8 . . . 121.1(5) no
C2 C3 C4 . . . 119.7(4) no
C2 C3 C9 . . . 122.2(4) no
C4 C3 C9 . . . 118.1(4) no
C3 C4 C5 . . . 120.4(4) no
C3 C4 C10 . . . 120.6(4) no
C5 C4 C10 . . . 118.9(4) no
C4 C5 C6 . . . 120.0(4) no
C4 C5 C5 . . 2_655 120.5(3) no
C5 C5 C6 2_655 . . 119.4(4) no
C1 C6 C5 . . . 119.5(4) no
C1 C6 C11 . . . 121.0(3) no
C5 C6 C11 . . . 119.5(4) no
O2 C7 C1 . . . 108.6(4) no
O1 C9 C3 . . . 107.2(4) no
O2 C12 O4 . . . 122.5(5) no
O2 C12 C15 . . . 112.4(4) no
O4 C12 C15 . . . 125.1(5) no
O1 C13 O3 . . . 121.7(5) no
O1 C13 C14 . . . 113.3(5) no
O3 C13 C14 . . . 124.9(5) no
O2 C7 H7A . . . 110.00 no
O2 C7 H7B . . . 110.00 no
C1 C7 H7A . . . 110.00 no
C1 C7 H7B . . . 110.00 no
H7A C7 H7B . . . 108.00 no
C2 C8 H8A . . . 109.00 no
C2 C8 H8B . . . 109.00 no
C2 C8 H8C . . . 109.00 no
H8A C8 H8B . . . 109.00 no
H8A C8 H8C . . . 109.00 no
H8B C8 H8C . . . 110.00 no
O1 C9 H9A . . . 110.00 no
O1 C9 H9B . . . 110.00 no
C3 C9 H9A . . . 110.00 no
C3 C9 H9B . . . 110.00 no
H9A C9 H9B . . . 109.00 no
C4 C10 H10A . . . 109.00 no
C4 C10 H10B . . . 109.00 no
C4 C10 H10C . . . 109.00 no
H10A C10 H10B . . . 109.00 no
H10A C10 H10C . . . 110.00 no
H10B C10 H10C . . . 109.00 no
C6 C11 H11A . . . 109.00 no
C6 C11 H11B . . . 110.00 no
C6 C11 H11C . . . 109.00 no
H11A C11 H11B . . . 109.00 no
H11A C11 H11C . . . 109.00 no
H11B C11 H11C . . . 110.00 no
C13 C14 H14A . . . 110.00 no
C13 C14 H14B . . . 109.00 no
C13 C14 H14C . . . 109.00 no
H14A C14 H14B . . . 110.00 no
H14A C14 H14C . . . 109.00 no
H14B C14 H14C . . . 109.00 no
C12 C15 H15A . . . 109.00 no
C12 C15 H15B . . . 109.00 no
C12 C15 H15C . . . 109.00 no
H15A C15 H15B . . . 109.00 no
H15A C15 H15C . . . 109.00 no
H15B C15 H15C . . . 110.00 no

loop_
_geom_bond_atom_site_label_1
_geom_bond_atom_site_label_2
_geom_bond_site_symmetry_1
_geom_bond_site_symmetry_2
_geom_bond_distance
_geom_bond_publ_flag
O1 C9 . . 1.468(7) no
O1 C13 . . 1.338(6) no
O2 C7 . . 1.450(6) no
O2 C12 . . 1.315(5) no
O3 C13 . . 1.202(7) no
O4 C12 . . 1.184(8) no
C1 C2 . . 1.405(7) no
C1 C6 . . 1.400(7) no
C1 C7 . . 1.503(7) no
C2 C3 . . 1.386(7) no
C2 C8 . . 1.533(8) no
C3 C4 . . 1.395(6) no
C3 C9 . . 1.523(7) no
C4 C5 . . 1.396(6) no
C4 C10 . . 1.520(7) no
C5 C6 . . 1.403(5) no
C5 C5 . 2_655 1.489(5) no
C6 C11 . . 1.514(7) no
C12 C15 . . 1.481(7) no
C13 C14 . . 1.448(7) no
C7 H7A . . 0.9700 no
C7 H7B . . 0.9700 no
C8 H8A . . 0.9600 no
C8 H8B . . 0.9600 no
C8 H8C . . 0.9600 no
C9 H9A . . 0.9700 no
C9 H9B . . 0.9700 no
C10 H10A . . 0.9600 no
C10 H10B . . 0.9600 no
C10 H10C . . 0.9600 no
C11 H11A . . 0.9600 no
C11 H11B . . 0.9600 no
C11 H11C . . 0.9600 no
C14 H14A . . 0.9600 no
C14 H14B . . 0.9600 no
C14 H14C . . 0.9600 no
C15 H15A . . 0.9600 no
C15 H15B . . 0.9600 no
C15 H15C . . 0.9600 no

loop_
_geom_contact_atom_site_label_1
_geom_contact_atom_site_label_2
_geom_contact_distance
_geom_contact_site_symmetry_1
_geom_contact_site_symmetry_2
_geom_contact_publ_flag
O1 C10 3.035(6) . . no
O2 C11 3.295(6) . . no
O3 C7 3.382(8) . 3_654 no
O4 C9 3.236(8) . 6_555 no
O1 H15A 2.5800 . 8_555 no
O1 H10A 2.4200 . . no
O2 H11B 2.8300 . . no
O2 H14A 2.7600 . 8_455 no
O3 H9A 2.4500 . . no
O3 H7B 2.6300 . 3_654 no
O3 H15C 2.6500 . 5_554 no
O3 H9B 2.8600 . . no
O4 H7B 2.6900 . . no
O4 H14C 2.6500 . 3_655 no
O4 H7A 2.4900 . . no
O4 H9A 2.8400 . 6_555 no
O4 H9B 2.9100 . 6_555 no
C4 C10 3.414(7) . 2_655 no
C4 C11 3.567(7) . 2_655 no
C6 C11 3.424(6) . 2_655 no
C6 C10 3.592(7) . 2_655 no
C7 O3 3.382(8) . 3_655 no
C9 O4 3.236(8) . 6_554 no
C10 C4 3.414(7) . 2_655 no
C10 C6 3.592(7) . 2_655 no
C10 O1 3.035(6) . . no
C11 C4 3.567(7) . 2_655 no
C11 O2 3.295(6) . . no
C11 C6 3.424(6) . 2_655 no
C2 H15B 2.9600 . 8_555 no
C4 H11A 2.9400 . 2_655 no
C4 H10B 2.9300 . 2_655 no
C5 H11A 2.3700 . 2_655 no
C5 H10B 2.8200 . 2_655 no
C5 H10C 2.8100 . 2_655 no
C6 H11A 2.8000 . 2_655 no
C7 H11C 2.8000 . . no
C7 H8A 2.7700 . . no
C7 H8B 2.9100 . . no
C7 H11B 2.9000 . . no
C8 H9B 2.5200 . . no
C8 H7B 2.5100 . . no
C9 H10A 2.3800 . . no
C9 H8C 2.5000 . . no
C10 H10B 2.9700 . 2_655 no
C10 H11C 3.0600 . 3_654 no
C10 H9A 2.7000 . . no
C11 H7A 2.6100 . . no
C13 H10A 2.9000 . . no
C15 H9A 3.0800 . 6_555 no
H7A O4 2.4900 . . no
H7A C11 2.6100 . . no
H7A H11C 2.2000 . . no
H7A H10A 2.4800 . 3_655 no
H7B O4 2.6900 . . no
H7B C8 2.5100 . . no
H7B H8A 2.1000 . . no
H7B H8B 2.5600 . . no
H7B O3 2.6300 . 3_655 no
H8A C7 2.7700 . . no
H8A H7B 2.1000 . . no
H8B C7 2.9100 . . no
H8B H7B 2.5600 . . no
H8C C9 2.5000 . . no
H8C H9B 1.8100 . . no
H9A O3 2.4500 . . no
H9A C10 2.7000 . . no
H9A H10A 2.0600 . . no
H9A O4 2.8400 . 6_554 no
H9A C15 3.0800 . 6_554 no
H9B O3 2.8600 . . no
H9B C8 2.5200 . . no
H9B H8C 1.8100 . . no
H9B O4 2.9100 . 6_554 no
H10A O1 2.4200 . . no
H10A C9 2.3800 . . no
H10A C13 2.9000 . . no
H10A H9A 2.0600 . . no
H10A H7A 2.4800 . 3_654 no
H10B C4 2.9300 . 2_655 no
H10B C5 2.8200 . 2_655 no
H10B C10 2.9700 . 2_655 no
H10B H10B 2.2700 . 2_655 no
H10B H11C 2.3800 . 3_654 no
H10C C5 2.8100 . 2_655 no
H10C H14B 2.5000 . 7_645 no
H11A C4 2.9400 . 2_655 no
H11A C5 2.3700 . 2_655 no
H11A C6 2.8000 . 2_655 no
H11B O2 2.8300 . . no
H11B C7 2.9000 . . no
H11C C7 2.8000 . . no
H11C H7A 2.2000 . . no
H11C C10 3.0600 . 3_655 no
H11C H10B 2.3800 . 3_655 no
H14A O2 2.7600 . 8_555 no
H14B H10C 2.5000 . 7_655 no
H14C O4 2.6500 . 3_654 no
H15A O1 2.5800 . 8_455 no
H15B C2 2.9600 . 8_455 no
H15C H15C 2.5600 . 2_555 no
H15C O3 2.6500 . 5_445 no

loop_
_geom_hbond_atom_site_label_D
_geom_hbond_atom_site_label_H
_geom_hbond_atom_site_label_A
_geom_hbond_site_symmetry_A
_geom_hbond_distance_DH
_geom_hbond_distance_HA
_geom_hbond_distance_DA
_geom_hbond_angle_DHA
_geom_hbond_publ_flag
C10 H10A O1 . 0.9600 2.4200 3.035(6) 122.00 no
C15 H15A O1 8_455 0.9600 2.5800 3.472(7) 155.00 yes

loop_
_geom_torsion_atom_site_label_1
_geom_torsion_atom_site_label_2
_geom_torsion_atom_site_label_3
_geom_torsion_atom_site_label_4
_geom_torsion_site_symmetry_1
_geom_torsion_site_symmetry_2
_geom_torsion_site_symmetry_3
_geom_torsion_site_symmetry_4
_geom_torsion
_geom_torsion_publ_flag
C13 O1 C9 C3 . . . . 160.9(4) no
C9 O1 C13 O3 . . . . 2.2(7) no
C9 O1 C13 C14 . . . . -174.5(4) no
C12 O2 C7 C1 . . . . 172.3(4) no
C7 O2 C12 O4 . . . . -2.1(8) no
C7 O2 C12 C15 . . . . -180.0(5) no
C6 C1 C2 C3 . . . . -3.1(7) no
C6 C1 C2 C8 . . . . 175.7(5) no
C7 C1 C2 C3 . . . . 174.1(4) no
C7 C1 C2 C8 . . . . -7.1(7) no
C2 C1 C6 C5 . . . . 4.1(6) no
C2 C1 C6 C11 . . . . -175.7(4) no
C7 C1 C6 C5 . . . . -173.2(4) no
C7 C1 C6 C11 . . . . 7.1(6) no
C2 C1 C7 O2 . . . . 98.1(5) no
C6 C1 C7 O2 . . . . -84.7(5) no
C1 C2 C3 C4 . . . . 0.4(7) no
C1 C2 C3 C9 . . . . -179.8(5) no
C8 C2 C3 C4 . . . . -178.4(5) no
C8 C2 C3 C9 . . . . 1.5(8) no
C2 C3 C4 C5 . . . . 1.4(7) no
C2 C3 C4 C10 . . . . -179.3(5) no
C9 C3 C4 C5 . . . . -178.5(4) no
C9 C3 C4 C10 . . . . 0.9(7) no
C2 C3 C9 O1 . . . . 110.3(5) no
C4 C3 C9 O1 . . . . -69.9(5) no
C3 C4 C5 C6 . . . . -0.4(6) no
C3 C4 C5 C5 . . . 2_655 179.2(4) no
C10 C4 C5 C6 . . . . -179.7(4) no
C10 C4 C5 C5 . . . 2_655 -0.1(6) no
C4 C5 C6 C1 . . . . -2.3(5) no
C4 C5 C6 C11 . . . . 177.4(4) no
C5 C5 C6 C1 2_655 . . . 178.1(3) no
C5 C5 C6 C11 2_655 . . . -2.2(5) no
C4 C5 C5 C4 . . 2_655 2_655 -83.7(5) no
C4 C5 C5 C6 . . 2_655 2_655 95.9(5) no
C6 C5 C5 C4 . . 2_655 2_655 95.9(5) no
C6 C5 C5 C6 . . 2_655 2_655 -84.5(4) no
